data_2001303
loop_
_publ_author_name
'Lincoln, S. F.'
'Mahadevan, I. B.'
'Tiekink, E. R. T.'
'Ward, A. D.'

_publ_contact_author
;
                                       Dr ERT Tiekink,
                                       Department of Physical and
                                       Inorganic Chemistry,
                                       University of Adelaide,
                                       G.P.O. Box 498,
                                       Adelaide, S.A. 5001,
                                       AUSTRALIA
;
_publ_section_title
;
 8-(<i>N</i>,<i>N</i>-Di-<i>p</i>-toluenesulfonylamino)quinoline
;
_journal_issue 10
_journal_name_full 'Acta Crystallographica Section C'
_journal_page_first 1775
_journal_page_last 1777
_journal_paper_doi 10.1107/S0108270193002689
_journal_volume 49
_journal_year 1993
_chemical_formula_moiety 'C23 H20 N2 O4 S2'
_chemical_formula_sum 'C23 H20 N2 O4 S2'
_chemical_formula_weight 452.5
_chemical_name_systematic 8-N,N-di-p-toluenesulphonamidoquinoline
_space_group_IT_number 61
_symmetry_cell_setting orthorhombic
_symmetry_space_group_name_Hall '-P 2ac 2ab'
_symmetry_space_group_name_H-M 'P b c a'
_audit_creation_method 'from TEXRAY.INF file'
_cell_angle_alpha 90
_cell_angle_beta 90
_cell_angle_gamma 90
_cell_formula_units_Z 8
_cell_length_a 13.784(4)
_cell_length_b 22.510(4)
_cell_length_c 13.409(3)
_cell_measurement_reflns_used 25
_cell_measurement_temperature 295
_cell_measurement_theta_max 33.9
_cell_measurement_theta_min 23.7
_cell_volume 4160.5(17)
_computing_cell_refinement 'MSC/AFC Diffractometer Control Software'
_computing_data_collection
;MSC/AFC Diffractometer Control Software
(Molecular Structure Corporation, 1992)
;
_computing_data_reduction 'TEXSAN PROCESS (Molecular Structure Corporation, 1992)'
_computing_publication_material 'TEXSAN FINISH'
_computing_structure_refinement 'TEXSAN LS'
_computing_structure_solution 'SHELXS86 (Sheldrick, 1986)'
_diffrn_ambient_temperature 295
_diffrn_measurement_device AFC-6R
_diffrn_measurement_method '\w/2-\q scans'
_diffrn_radiation_monochromator graphite
_diffrn_radiation_source 'Rigaku rotating anode'
_diffrn_radiation_type MoK\a
_diffrn_radiation_wavelength 0.7107
_diffrn_reflns_av_sigmaI/netI 0.172
_diffrn_reflns_limit_h_max 16
_diffrn_reflns_limit_h_min 0
_diffrn_reflns_limit_k_max 27
_diffrn_reflns_limit_k_min 0
_diffrn_reflns_limit_l_max 16
_diffrn_reflns_limit_l_min 0
_diffrn_reflns_number 4278
_diffrn_reflns_theta_max 25.0
_diffrn_reflns_theta_min 3.0
_diffrn_standards_decay_% 0.23
_diffrn_standards_interval_count 400
_diffrn_standards_number 3
_exptl_absorpt_correction_T_max 1.099
_exptl_absorpt_correction_T_min 0.803
_exptl_absorpt_correction_type 'refdelf (Walker & Stuart, 1983)'
_exptl_absorpt_process_details Walker&Stuart_DIFABS
_exptl_crystal_colour colourless
_exptl_crystal_density_diffrn 1.445
_exptl_crystal_description multifaceted
_exptl_crystal_F_000 1888.00
_exptl_crystal_size_max 0.07
_exptl_crystal_size_mid 0.26
_exptl_crystal_size_min 0.26
_refine_diff_density_max 0.29
_refine_diff_density_min -0.24
_refine_ls_goodness_of_fit_obs 3.020
_refine_ls_hydrogen_treatment 'H atoms located from difference  maps; not refined'
_refine_ls_matrix_type full
_refine_ls_number_parameters 280
_refine_ls_number_reflns 1272
_refine_ls_number_restraints 0
_refine_ls_R_factor_obs 0.0550
_refine_ls_shift/esd_max 0.0000
_refine_ls_structure_factor_coef F
_refine_ls_weighting_scheme sigma
_refine_ls_wR_factor_obs 0.0560
_reflns_number_observed 1272
_reflns_number_total 3813
_reflns_observed_criterion I>=3.0\s(I)
_cod_data_source_file as1053.cif
_cod_data_source_block as1053a
_cod_original_cell_volume 4160.0(10)
_cod_original_sg_symbol_H-M 'P b c a    '
_cod_database_code 2001303

loop_
_symmetry_equiv_pos_as_xyz
'   +x,   +y,   +z'
'1/2+x,1/2-y,   -z'
'   -x,1/2+y,1/2-z'
'1/2-x,   -y,1/2+z'
'   -x,   -y,   -z'
'1/2-x,1/2+y,   +z'
'   +x,1/2-y,1/2+z'
'1/2+x,   +y,1/2-z'

loop_
_atom_site_aniso_label
_atom_site_aniso_U_11
_atom_site_aniso_U_22
_atom_site_aniso_U_33
_atom_site_aniso_U_12
_atom_site_aniso_U_13
_atom_site_aniso_U_23
S(1) 0.067(2) 0.054(2) 0.033(2) -0.003(2) 0.005(2) 0.002(2)
S(2) 0.060(2) 0.071(2) 0.033(2) 0.003(2) 0.005(2) -0.005(2)
O(1) 0.101(6) 0.065(5) 0.020(5) 0.001(4) 0.004(5) -0.003(5)
O(2) 0.058(5) 0.064(5) 0.049(5) -0.008(4) 0.002(4) 0.014(4)
O(3) 0.078(5) 0.051(5) 0.069(6) -0.009(4) 0.003(5) -0.021(5)
O(4) 0.083(6) 0.101(6) 0.034(5) 0.005(5) -0.003(5) 0.001(6)
N(1) 0.091(8) 0.052(6) 0.048(8) 0.004(6) 0.003(7) -0.001(6)
N(8) 0.059(6) 0.034(5) 0.044(6) 0.002(5) 0.021(5) -0.006(5)
C(2) 0.100(10) 0.076(10) 0.039(9) 0.002(9) 0.003(9) 0.029(8)
C(3) 0.14(2) 0.080(10) 0.060(10) 0.020(10) 0.020(10) 0.016(10)
C(4) 0.17(2) 0.054(10) 0.10(2) 0.010(10) 0.070(10) 0.010(10)
C(4a) 0.090(10) 0.029(7) 0.060(10) -0.007(8) 0.036(9) 0.001(7)
C(5) 0.090(10) 0.070(10) 0.090(10) -0.007(9) 0.020(10) 0.000(10)
C(6) 0.052(9) 0.061(9) 0.100(10) -0.009(7) -0.001(10) -0.019(9)
C(7) 0.064(8) 0.060(8) 0.070(10) 0.003(8) -0.016(8) -0.014(8)
C(8) 0.071(10) 0.058(8) 0.052(10) 0.007(8) 0.003(8) -0.019(9)
C(8a) 0.090(10) 0.046(7) 0.016(8) 0.014(7) 0.003(8) 0.000(7)
C(9) 0.063(8) 0.043(7) 0.018(7) 0.004(6) 0.010(6) 0.002(6)
C(10) 0.054(8) 0.056(8) 0.039(8) 0.000(6) 0.011(7) -0.004(7)
C(11) 0.074(9) 0.052(7) 0.024(7) 0.000(7) -0.002(7) 0.002(7)
C(12) 0.062(9) 0.069(9) 0.044(9) 0.000(7) 0.010(8) -0.011(7)
C(13) 0.064(8) 0.085(9) 0.100(10) 0.008(8) -0.026(9) 0.000(10)
C(14) 0.056(8) 0.063(9) 0.070(10) 0.004(7) 0.017(8) -0.011(8)
C(15) 0.079(9) 0.068(9) 0.033(8) 0.005(8) 0.029(8) 0.000(7)
C(16) 0.058(7) 0.043(7) 0.028(7) -0.009(7) 0.009(6) -0.004(7)
C(17) 0.069(9) 0.058(8) 0.045(9) -0.012(7) 0.004(7) 0.008(7)
C(18) 0.083(10) 0.052(8) 0.041(9) -0.009(8) -0.002(8) 0.006(7)
C(19) 0.075(9) 0.049(8) 0.049(10) 0.021(8) -0.013(8) -0.014(8)
C(20) 0.071(9) 0.074(9) 0.090(10) 0.007(7) -0.012(8) -0.009(9)
C(21) 0.047(9) 0.066(9) 0.070(10) -0.009(7) 0.026(7) -0.022(9)
C(22) 0.071(9) 0.058(8) 0.040(8) 0.013(7) 0.015(8) 0.002(7)

loop_
_atom_site_label
_atom_site_fract_x
_atom_site_fract_y
_atom_site_fract_z
_atom_site_U_iso_or_equiv
_atom_site_thermal_displace_type
_atom_site_calc_flag
_atom_site_calc_attached_atom
S(1) 0.1189(2) 0.29000(10) 0.0473(2) 0.0515 Uani . .
S(2) 0.0525(2) 0.3961(2) 0.1534(2) 0.0549 Uani . .
O(1) 0.1386(5) 0.2840(3) -0.0557(5) 0.0620 Uani . .
O(2) 0.0294(5) 0.2703(3) 0.0869(5) 0.0572 Uani . .
O(3) 0.0837(5) 0.4567(3) 0.1506(6) 0.0661 Uani . .
O(4) 0.0551(5) 0.3643(3) 0.2438(6) 0.0726 Uani . .
N(1) 0.1208(8) 0.4243(4) -0.1038(8) 0.0635 Uani . .
N(8) 0.1255(6) 0.3628(3) 0.0711(6) 0.0457 Uani . .
C(2) 0.1240(10) 0.4534(6) -0.1887(10) 0.0723 Uani . .
C(3) 0.2050(10) 0.4803(7) -0.2230(10) 0.0910 Uani . .
C(4) 0.2900(10) 0.4787(7) -0.1750(10) 0.1091 Uani . .
C(4a) 0.2940(10) 0.4497(5) -0.0880(10) 0.0613 Uani . .
C(5) 0.3830(10) 0.4486(6) -0.0310(10) 0.0840 Uani . .
C(6) 0.3792(9) 0.4203(5) 0.0560(10) 0.0711 Uani . .
C(7) 0.2942(9) 0.3943(5) 0.0890(9) 0.0639 Uani . .
C(8) 0.2118(9) 0.3943(5) 0.0372(10) 0.0599 Uani . .
C(8a) 0.2104(10) 0.4227(5) -0.0522(9) 0.0516 Uani . .
C(9) 0.2148(7) 0.2569(4) 0.1108(8) 0.0410 Uani . .
C(10) 0.1995(7) 0.2345(5) 0.2055(9) 0.0496 Uani . .
C(11) 0.2729(8) 0.2044(5) 0.2521(8) 0.0499 Uani . .
C(12) 0.3619(8) 0.1967(5) 0.2097(9) 0.0584 Uani . .
C(13) 0.4402(8) 0.1620(5) 0.2600(10) 0.0826 Uani . .
C(14) 0.3750(8) 0.2204(5) 0.1170(10) 0.0625 Uani . .
C(15) 0.3023(9) 0.2502(5) 0.0667(8) 0.0602 Uani . .
C(16) -0.0639(7) 0.3916(5) 0.1051(8) 0.0428 Uani . .
C(17) -0.0877(9) 0.4268(5) 0.0258(9) 0.0572 Uani . .
C(18) -0.1798(10) 0.4262(5) -0.0105(9) 0.0588 Uani . .
C(19) -0.2497(9) 0.3915(6) 0.0315(10) 0.0578 Uani . .
C(20) -0.3508(8) 0.3897(5) -0.0061(10) 0.0781 Uani . .
C(21) -0.2251(8) 0.3584(5) 0.1100(10) 0.0603 Uani . .
C(22) -0.1318(9) 0.3561(5) 0.1474(8) 0.0564 Uani . .
H(2) 0.0596 0.4582 -0.2303 0.0934 Uani . .
H(3) 0.2026 0.5029 -0.2864 0.0980 Uani . .
H(4) 0.3498 0.4966 -0.2048 0.1187 Uani . .
H(5) 0.4473 0.4662 -0.0551 0.0973 Uani . .
H(6) 0.4391 0.4169 0.1009 0.0806 Uani . .
H(7) 0.2937 0.3724 0.1559 0.0727 Uani . .
H(10) 0.1350 0.2399 0.2391 0.0588 Uani . .
H(11) 0.2637 0.1871 0.3203 0.0577 Uani . .
H(13a) 0.4212 0.1202 0.2703 0.0835 Uani . .
H(13b) 0.5013 0.1605 0.2192 0.0835 Uani . .
H(13c) 0.4586 0.1784 0.3247 0.0835 Uani . .
H(14) 0.4413 0.2163 0.0834 0.0726 Uani . .
H(15) 0.3161 0.2668 -0.0019 0.0627 Uani . .
H(17) -0.0366 0.4522 -0.0059 0.0683 Uani . .
H(18) -0.1961 0.4518 -0.0701 0.0697 Uani . .
H(20a) -0.3986 0.4027 0.0445 0.0830 Uani . .
H(20b) -0.3603 0.4165 -0.0645 0.0830 Uani . .
H(20c) -0.3714 0.3498 -0.0283 0.0830 Uani . .
H(21) -0.2737 0.3329 0.1451 0.0690 Uani . .
H(22) -0.1110 0.3286 0.2017 0.0658 Uani . .

loop_
_atom_type_symbol
_atom_type_scat_dispersion_real
_atom_type_scat_dispersion_imag
_atom_type_scat_source
C 0.003 0.002 IntTabIV
H 0.000 0.000 IntTabIV
N 0.006 0.003 IntTabIV
S 0.125 0.123 IntTabIV
O 0.011 0.006 IntTabIV

loop_
_geom_angle_atom_site_label_1
_geom_angle_atom_site_label_2
_geom_angle_atom_site_label_3
_geom_angle_site_symmetry_1
_geom_angle_site_symmetry_2
_geom_angle_site_symmetry_3
_geom_angle
_geom_angle_publ_flag
O(1) S(1) O(2) . . . 120.3(4) yes
O(1) S(1) N(8) . . . 105.6(4) yes
O(1) S(1) C(9) . . . 106.9(4) yes
O(2) S(1) N(8) . . . 106.4(4) yes
O(2) S(1) C(9) . . . 110.2(5) yes
N(8) S(1) C(9) . . . 106.6(4) yes
O(3) S(2) O(4) . . . 120.0(5) yes
O(3) S(2) N(8) . . . 103.3(4) yes
O(3) S(2) C(16) . . . 108.8(5) yes
O(4) S(2) N(8) . . . 109.0(5) yes
O(4) S(2) C(16) . . . 108.4(5) yes
N(8) S(2) C(16) . . . 106.6(5) yes
C(2) N(1) C(8a) . . . 114.0(10) yes
S(1) N(8) S(2) . . . 122.2(5) yes
S(1) N(8) C(8) . . . 117.5(7) yes
S(2) N(8) C(8) . . . 118.6(7) yes
N(1) C(2) C(3) . . . 123.0(10) no
N(1) C(2) H(2) . . . 119.1248 no
C(3) C(2) H(2) . . . 117.7672 no
C(2) C(3) C(4) . . . 123.0(10) no
C(2) C(3) H(3) . . . 120.0021 no
C(4) C(3) H(3) . . . 116.9657 no
C(3) C(4) C(4a) . . . 117.0(10) no
C(3) C(4) H(4) . . . 121.1326 no
C(4a) C(4) H(4) . . . 121.0793 no
C(4) C(4a) C(5) . . . 119.0(10) no
C(4) C(4a) C(8a) . . . 118.0(10) no
C(5) C(4a) C(8a) . . . 121.0(10) no
C(4a) C(5) C(6) . . . 115.0(10) no
C(4a) C(5) H(5) . . . 124.7883 no
C(6) C(5) H(5) . . . 119.6320 no
C(5) C(6) C(7) . . . 121.0(10) no
C(5) C(6) H(6) . . . 121.2619 no
C(7) C(6) H(6) . . . 117.5371 no
C(6) C(7) C(8) . . . 123.0(10) no
C(6) C(7) H(7) . . . 119.3440 no
C(8) C(7) H(7) . . . 116.8188 no
N(8) C(8) C(7) . . . 122.0(10) no
N(8) C(8) C(8a) . . . 119.0(10) no
C(7) C(8) C(8a) . . . 118.0(10) no
N(1) C(8a) C(4a) . . . 122.0(10) no
N(1) C(8a) C(8) . . . 117.0(10) no
C(4a) C(8a) C(8) . . . 119.0(10) no
S(1) C(9) C(10) . . . 119.3(8) no
S(1) C(9) C(15) . . . 120.8(8) no
C(10) C(9) C(15) . . . 119.8(10) no
C(9) C(10) C(11) . . . 119.1(10) no
C(9) C(10) H(10) . . . 120.2555 no
C(11) C(10) H(10) . . . 120.6554 no
C(10) C(11) C(12) . . . 122.0(10) no
C(10) C(11) H(11) . . . 121.0433 no
C(12) C(11) H(11) . . . 116.3126 no
C(11) C(12) C(13) . . . 122.0(10) no
C(11) C(12) C(14) . . . 116.0(10) no
C(13) C(12) C(14) . . . 121.0(10) no
C(12) C(13) H(13a) . . . 111.8337 no
C(12) C(13) H(13b) . . . 112.4543 no
C(12) C(13) H(13c) . . . 113.0935 no
H(13a) C(13) H(13b) . . . 105.4979 no
H(13a) C(13) H(13c) . . . 107.4033 no
H(13b) C(13) H(13c) . . . 106.0535 no
C(12) C(14) C(15) . . . 122.0(10) no
C(12) C(14) H(14) . . . 119.0111 no
C(15) C(14) H(14) . . . 118.3652 no
C(9) C(15) C(14) . . . 119.0(10) no
C(9) C(15) H(15) . . . 121.6329 no
C(14) C(15) H(15) . . . 119.2018 no
S(2) C(16) C(17) . . . 118.6(8) no
S(2) C(16) C(22) . . . 121.2(9) no
C(17) C(16) C(22) . . . 120.0(10) no
C(16) C(17) C(18) . . . 119.0(10) no
C(16) C(17) H(17) . . . 119.5598 no
C(18) C(17) H(17) . . . 120.6999 no
C(17) C(18) C(19) . . . 121.0(10) no
C(17) C(18) H(18) . . . 118.9556 no
C(19) C(18) H(18) . . . 119.7347 no
C(18) C(19) C(20) . . . 122.0(10) no
C(18) C(19) C(21) . . . 117.0(10) no
C(20) C(19) C(21) . . . 119.0(10) no
C(19) C(20) H(20a) . . . 112.6061 no
C(19) C(20) H(20b) . . . 111.9300 no
C(19) C(20) H(20c) . . . 113.3994 no
H(20a) C(20) H(20b) . . . 105.8560 no
H(20a) C(20) H(20c) . . . 106.5305 no
H(20b) C(20) H(20c) . . . 105.9585 no
C(19) C(21) C(22) . . . 123.0(10) no
C(19) C(21) H(21) . . . 121.5944 no
C(22) C(21) H(21) . . . 115.3628 no
C(16) C(22) C(21) . . . 117.0(10) no
C(16) C(22) H(22) . . . 118.2012 no
C(21) C(22) H(22) . . . 123.8134 no

loop_
_geom_bond_atom_site_label_1
_geom_bond_atom_site_label_2
_geom_bond_site_symmetry_1
_geom_bond_site_symmetry_2
_geom_bond_distance
_geom_bond_publ_flag
S(1) O(1) . . 1.415(8) yes
S(1) O(2) . . 1.414(7) yes
S(1) N(8) . . 1.672(8) yes
S(1) C(9) . . 1.740(10) yes
S(2) O(3) . . 1.431(8) yes
S(2) O(4) . . 1.408(9) yes
S(2) N(8) . . 1.671(9) yes
S(2) C(16) . . 1.730(10) yes
N(1) C(2) . . 1.31(2) yes
N(1) C(8a) . . 1.42(2) yes
N(8) C(8) . . 1.460(10) yes
C(2) C(3) . . 1.35(2) yes
C(2) H(2) . . 1.0499 no
C(3) C(4) . . 1.35(3) yes
C(3) H(3) . . 0.9866 no
C(4) C(4a) . . 1.34(2) yes
C(4) H(4) . . 0.9981 no
C(4a) C(5) . . 1.45(2) yes
C(4a) C(8a) . . 1.38(2) yes
C(5) C(6) . . 1.33(2) yes
C(5) H(5) . . 1.0204 no
C(6) C(7) . . 1.38(2) yes
C(6) H(6) . . 1.0256 no
C(7) C(8) . . 1.33(2) yes
C(7) H(7) . . 1.0240 no
C(8) C(8a) . . 1.36(2) yes
C(9) C(10) . . 1.38(2) yes
C(9) C(15) . . 1.35(2) yes
C(10) C(11) . . 1.37(2) yes
C(10) H(10) . . 1.0033 no
C(11) C(12) . . 1.36(2) yes
C(11) H(11) . . 1.0028 no
C(12) C(13) . . 1.49(2) yes
C(12) C(14) . . 1.36(2) yes
C(13) H(13a) . . 0.9864 no
C(13) H(13b) . . 1.0036 no
C(13) H(13c) . . 0.9790 no
C(14) C(15) . . 1.38(2) yes
C(14) H(14) . . 1.0234 no
C(15) H(15) . . 1.0111 no
C(16) C(17) . . 1.37(2) yes
C(16) C(22) . . 1.35(2) yes
C(17) C(18) . . 1.36(2) yes
C(17) H(17) . . 1.0016 no
C(18) C(19) . . 1.36(2) yes
C(18) H(18) . . 1.0112 no
C(19) C(20) . . 1.48(2) yes
C(19) C(21) . . 1.33(2) yes
C(20) H(20a) . . 0.9889 no
C(20) H(20b) . . 0.9964 no
C(20) H(20c) . . 0.9876 no
C(21) C(22) . . 1.38(2) yes
C(21) H(21) . . 1.0012 no
C(22) H(22) . . 0.9988 no
